data_1558531
loop_
_publ_author_name
'Zhang, Lin'
'Yamazaki, Ken'
'Leitch, Jamie A.'
'Manzano, Ruben'
'Atkinson, Victoria A. M.'
'Hamlin, Trevor A.'
'Dixon, Darren J.'

_publ_section_title
;
 Dual catalytic enantioselective desymmetrization of allene-tethered
 cyclohexanones
;
_journal_name_full 'Chemical Science'
_journal_paper_doi 10.1039/D0SC02878A
_journal_year 2020
_chemical_absolute_configuration ad
_chemical_formula_moiety 'C16 H19 N1 O3 S1'
_chemical_formula_sum 'C16 H19 N O3 S'
_chemical_formula_weight 305.40
_space_group_IT_number 19
_space_group_name_Hall 'P 2ac 2ab'
_space_group_name_H-M_alt 'P 21 21 21'
_symmetry_cell_setting orthorhombic
_symmetry_space_group_name_Hall 'P 2ac 2ab'
_symmetry_space_group_name_H-M 'P 21 21 21'
_atom_sites_solution_hydrogens difmap
_atom_sites_solution_primary other
_audit_update_record
;
2020-04-30 deposited with the CCDC.	2020-07-06 downloaded from the CCDC.
;
_cell_angle_alpha 90
_cell_angle_beta 90
_cell_angle_gamma 90
_cell_formula_units_Z 4
_cell_length_a 9.7260(2)
_cell_length_b 11.7737(3)
_cell_length_c 13.0343(3)
_cell_measurement_reflns_used 4550
_cell_measurement_temperature 150
_cell_measurement_theta_max 76
_cell_measurement_theta_min 5
_cell_volume 1492.57(6)
_computing_cell_refinement 'CrysAlisPro, (Agilent, 2011)'
_computing_data_collection 'SuperNova, (Oxford Diffraction, 2010)'
_computing_data_reduction 'CrysAlisPro, (Agilent, 2011)'
_computing_molecular_graphics 'CAMERON (Watkin et al., 1996)'
_computing_publication_material 'CRYSTALS (Betteridge et al., 2003)'
_computing_structure_refinement 'CRYSTALS (Betteridge et al., 2003)'
_computing_structure_solution 'Superflip (Palatinus & Chapuis, 2007)'
_diffrn_ambient_temperature 150
_diffrn_measured_fraction_theta_full 0.999
_diffrn_measured_fraction_theta_max 0.994
_diffrn_measurement_device Area
_diffrn_measurement_device_type 'Oxford Diffraction SuperNova'
_diffrn_measurement_method \w
_diffrn_radiation_monochromator graphite
_diffrn_radiation_type 'Cu K\a'
_diffrn_radiation_wavelength 1.54184
_diffrn_reflns_av_R_equivalents 0.037
_diffrn_reflns_limit_h_max 11
_diffrn_reflns_limit_h_min -12
_diffrn_reflns_limit_k_max 14
_diffrn_reflns_limit_k_min -10
_diffrn_reflns_limit_l_max 16
_diffrn_reflns_limit_l_min -16
_diffrn_reflns_number 8527
_diffrn_reflns_theta_full 74.518
_diffrn_reflns_theta_max 76.039
_diffrn_reflns_theta_min 5.062
_diffrn_standards_number 0
_exptl_absorpt_coefficient_mu 2.012
_exptl_absorpt_correction_T_max 0.90
_exptl_absorpt_correction_T_min 0.85
_exptl_absorpt_correction_type multi-scan
_exptl_absorpt_process_details 'CrysAlisPro, (Agilent, 2011)'
_exptl_crystal_colour clear_pale_colourless
_exptl_crystal_density_diffrn 1.359
_exptl_crystal_density_meas ?
_exptl_crystal_density_method 'not measured'
_exptl_crystal_description plate
_exptl_crystal_F_000 648
_exptl_crystal_size_max 0.100
_exptl_crystal_size_mid 0.100
_exptl_crystal_size_min 0.050
_refine_diff_density_max 0.17
_refine_diff_density_min -0.22
_refine_ls_abs_structure_details 'Flack (1983), 1302 Friedel-pairs'
_refine_ls_abs_structure_Flack -0.034(16)
_refine_ls_extinction_method None
_refine_ls_goodness_of_fit_ref 0.9981
_refine_ls_hydrogen_treatment constr
_refine_ls_matrix_type full
_refine_ls_number_parameters 191
_refine_ls_number_reflns 3087
_refine_ls_number_restraints 0
_refine_ls_R_factor_all 0.0328
_refine_ls_R_factor_gt 0.0301
_refine_ls_shift/su_max 0.0004699
_refine_ls_shift/su_mean 0.0000427
_refine_ls_structure_factor_coef Fsqd
_refine_ls_weighting_details
;
 Method= Modified Sheldrick 
 w=1/[\s^2^(F^2^) + ( 0.04P)^2^ + 0.16P] 
 ,where P=(max(Fo^2^,0) + 2Fc^2^)/3 
;
_refine_ls_weighting_scheme calc
_refine_ls_wR_factor_all 0.0759
_refine_ls_wR_factor_gt 0.0728
_refine_ls_wR_factor_ref 0.0755
_reflns_limit_h_max 12
_reflns_limit_h_min -12
_reflns_limit_k_max 14
_reflns_limit_k_min 0
_reflns_limit_l_max 16
_reflns_limit_l_min 0
_reflns_number_gt 2919
_reflns_number_total 3088
_reflns_threshold_expression I>2.0\s(I)
_oxford_diffrn_Wilson_B_factor 0.00
_oxford_diffrn_Wilson_scale 0.00
_oxford_refine_ls_r_factor_ref 0.0328
_oxford_refine_ls_scale 8.03(19)
_oxford_reflns_number_all 3088
_oxford_reflns_threshold_expression_ref I>-3.0\s(I)
_cod_data_source_file d0sc02878a2.cif
_cod_data_source_block 2g
_cod_depositor_comments
;
The following automatic conversions were performed:

data item '_atom_sites_solution_primary' value 'Other' was changed to
'other' in accordance with the
/home/data/users/saulius/crontab/automatic-downloads/rss-feeds/RSC/lib/dictionaries/cif_core.dic
dictionary named 'cif_core.dic' version 2.4.2 last updated on
2011-04-26.

data item '_exptl_crystal_density_meas' value 'not measured' was
changed to '?' -- the value is perceived as not measured.

Automatic conversion script
Id: cif_fix_values 7556 2019-12-06 15:28:31Z antanas 
;
_cod_original_cell_volume 1492.57(3)
_cod_original_sg_symbol_H-M 'P 21 21 21 '
_cod_original_formula_sum 'C16 H19 N1 O3 S1'
_cod_database_code 1558531

loop_
_symmetry_equiv_pos_as_xyz
x,y,z
-x+1/2,-y,z+1/2
x+1/2,-y+1/2,-z
-x,y+1/2,-z+1/2

loop_
_atom_site_label
_atom_site_type_symbol
_atom_site_fract_x
_atom_site_fract_y
_atom_site_fract_z
_atom_site_U_iso_or_equiv
_atom_site_occupancy
_atom_site_adp_type
_atom_site_refinement_flags_posn
_atom_site_refinement_flags_adp
_atom_site_refinement_flags_occupancy
_atom_site_disorder_assembly
_atom_site_disorder_group
_atom_site_attached_hydrogens
S1 S 0.43513(4) 0.30953(3) 0.74419(3) 0.0272 1.0000 Uani . . . . . .
O2 O 0.57095(12) 0.26414(12) 0.75491(11) 0.0380 1.0000 Uani . . . . . .
O3 O 0.40257(15) 0.41680(11) 0.78964(11) 0.0372 1.0000 Uani . . . . . .
N4 N 0.32979(14) 0.21737(11) 0.79341(11) 0.0248 1.0000 Uani . . . . . .
C5 C 0.18360(16) 0.24921(13) 0.80149(13) 0.0257 1.0000 Uani . . . . . .
C6 C 0.11325(17) 0.18421(15) 0.88877(13) 0.0276 1.0000 Uani . . . . . .
C7 C 0.14566(18) 0.05485(14) 0.88067(14) 0.0295 1.0000 Uani . . . . . .
C8 C 0.0734(2) 0.00641(14) 0.78694(14) 0.0315 1.0000 Uani . . . . . .
O9 O -0.05085(15) 0.00093(12) 0.78259(12) 0.0423 1.0000 Uani . . . . . .
C10 C 0.1649(2) -0.03524(16) 0.70164(16) 0.0377 1.0000 Uani . . . . . .
C11 C 0.28678(19) 0.04497(16) 0.68044(14) 0.0322 1.0000 Uani . . . . . .
C12 C 0.35520(18) 0.09396(14) 0.77866(14) 0.0287 1.0000 Uani . . . . . .
C13 C 0.30058(19) 0.03573(15) 0.87526(14) 0.0308 1.0000 Uani . . . . . .
C14 C 0.1440(2) 0.22610(16) 0.99534(14) 0.0335 1.0000 Uani . . . . . .
C15 C 0.2380(2) 0.30002(19) 1.02382(15) 0.0399 1.0000 Uani . . . . . .
C16 C 0.40258(16) 0.32038(15) 0.61069(13) 0.0279 1.0000 Uani . . . . . .
C17 C 0.3112(2) 0.40021(17) 0.57383(16) 0.0369 1.0000 Uani . . . . . .
C18 C 0.2875(3) 0.4043(2) 0.46863(19) 0.0488 1.0000 Uani . . . . . .
C19 C 0.3525(3) 0.3293(2) 0.40339(16) 0.0514 1.0000 Uani . . . . . .
C20 C 0.4433(3) 0.25068(19) 0.44143(16) 0.0476 1.0000 Uani . . . . . .
C21 C 0.4701(2) 0.24557(17) 0.54561(15) 0.0370 1.0000 Uani . . . . . .
H51 H 0.1762 0.3314 0.8152 0.0303 1.0000 Uiso R . . . . .
H52 H 0.1369 0.2297 0.7387 0.0295 1.0000 Uiso R . . . . .
H61 H 0.0128 0.1923 0.8763 0.0311 1.0000 Uiso R . . . . .
H71 H 0.1065 0.0193 0.9422 0.0348 1.0000 Uiso R . . . . .
H101 H 0.1072 -0.0472 0.6397 0.0435 1.0000 Uiso R . . . . .
H102 H 0.2031 -0.1086 0.7234 0.0456 1.0000 Uiso R . . . . .
H111 H 0.2554 0.1068 0.6370 0.0371 1.0000 Uiso R . . . . .
H112 H 0.3538 0.0031 0.6429 0.0395 1.0000 Uiso R . . . . .
H121 H 0.4533 0.0843 0.7744 0.0327 1.0000 Uiso R . . . . .
H131 H 0.3435 0.0689 0.9356 0.0352 1.0000 Uiso R . . . . .
H132 H 0.3196 -0.0452 0.8713 0.0365 1.0000 Uiso R . . . . .
H141 H 0.0854 0.1979 1.0470 0.0409 1.0000 Uiso R . . . . .
H152 H 0.2480 0.3181 1.0936 0.0479 1.0000 Uiso R . . . . .
H151 H 0.2934 0.3364 0.9747 0.0482 1.0000 Uiso R . . . . .
H171 H 0.2662 0.4503 0.6172 0.0437 1.0000 Uiso R . . . . .
H181 H 0.2284 0.4576 0.4432 0.0596 1.0000 Uiso R . . . . .
H191 H 0.3368 0.3334 0.3337 0.0628 1.0000 Uiso R . . . . .
H201 H 0.4924 0.1994 0.3960 0.0581 1.0000 Uiso R . . . . .
H211 H 0.5354 0.1917 0.5723 0.0451 1.0000 Uiso R . . . . .

loop_
_atom_site_aniso_label
_atom_site_aniso_U_11
_atom_site_aniso_U_22
_atom_site_aniso_U_33
_atom_site_aniso_U_23
_atom_site_aniso_U_13
_atom_site_aniso_U_12
S1 0.02596(17) 0.03290(18) 0.02267(17) -0.00137(16) 0.00119(15) -0.00439(15)
O2 0.0246(5) 0.0548(7) 0.0344(6) 0.0021(7) -0.0013(6) -0.0032(5)
O3 0.0457(8) 0.0337(6) 0.0322(7) -0.0046(5) 0.0071(6) -0.0120(6)
N4 0.0250(6) 0.0258(6) 0.0237(6) 0.0013(5) 0.0023(5) 0.0023(5)
C5 0.0253(8) 0.0256(7) 0.0262(8) 0.0022(6) 0.0018(6) 0.0033(6)
C6 0.0279(7) 0.0282(7) 0.0268(8) 0.0011(7) 0.0044(6) 0.0012(7)
C7 0.0365(9) 0.0265(8) 0.0254(8) 0.0049(7) 0.0029(7) -0.0017(7)
C8 0.0393(9) 0.0246(7) 0.0305(8) 0.0053(6) 0.0008(7) -0.0050(7)
O9 0.0394(7) 0.0434(7) 0.0439(8) 0.0043(6) -0.0019(6) -0.0136(6)
C10 0.0466(10) 0.0334(8) 0.0331(9) -0.0064(8) -0.0004(8) -0.0049(9)
C11 0.0374(9) 0.0325(8) 0.0268(8) -0.0021(7) 0.0026(7) 0.0011(8)
C12 0.0284(8) 0.0280(7) 0.0296(9) -0.0003(6) 0.0003(6) 0.0058(6)
C13 0.0373(9) 0.0273(8) 0.0278(8) 0.0025(7) -0.0045(7) 0.0051(7)
C14 0.0385(10) 0.0352(9) 0.0267(9) -0.0001(7) 0.0085(7) 0.0021(7)
C15 0.0444(10) 0.0449(11) 0.0306(9) -0.0053(9) 0.0027(8) -0.0012(9)
C16 0.0285(7) 0.0319(8) 0.0233(7) 0.0013(7) 0.0032(6) -0.0075(7)
C17 0.0386(10) 0.0369(9) 0.0354(10) 0.0059(8) 0.0006(8) -0.0050(8)
C18 0.0523(12) 0.0488(11) 0.0451(13) 0.0191(10) -0.0130(10) -0.0088(10)
C19 0.0684(14) 0.0610(14) 0.0249(9) 0.0056(9) -0.0018(9) -0.0329(13)
C20 0.0632(14) 0.0506(12) 0.0290(9) -0.0068(9) 0.0153(10) -0.0203(11)
C21 0.0391(10) 0.0396(10) 0.0324(10) -0.0031(8) 0.0104(7) -0.0051(8)

loop_
_atom_type_symbol
_atom_type_scat_dispersion_real
_atom_type_scat_dispersion_imag
_atom_type_scat_Cromer_Mann_a1
_atom_type_scat_Cromer_Mann_b1
_atom_type_scat_Cromer_Mann_a2
_atom_type_scat_Cromer_Mann_b2
_atom_type_scat_Cromer_Mann_a3
_atom_type_scat_Cromer_Mann_b3
_atom_type_scat_Cromer_Mann_a4
_atom_type_scat_Cromer_Mann_b4
_atom_type_scat_Cromer_Mann_c
_atom_type_scat_source
C 0.0181 0.0091 2.3100 20.8439 1.0200 10.2075 1.5886 0.5687 0.8650 51.6512 0.2156 'International Tables Vol C 4.2.6.8 and 6.1.1.4'
H 0.0000 0.0000 0.4930 10.5109 0.3229 26.1257 0.1402 3.1424 0.0408 57.7998 0.0030 'International Tables Vol C 4.2.6.8 and 6.1.1.4'
N 0.0311 0.0180 12.2126 0.0057 3.1322 9.8933 2.0125 28.9975 1.1663 0.5826 -11.5290 'International Tables Vol C 4.2.6.8 and 6.1.1.4'
S 0.3331 0.5567 6.9053 1.4679 5.2034 22.2151 1.4379 0.2536 1.5863 56.1720 0.8669 'International Tables Vol C 4.2.6.8 and 6.1.1.4'
O 0.0492 0.0322 3.0485 13.2771 2.2868 5.7011 1.5463 0.3239 0.8670 32.9089 0.2508 'International Tables Vol C 4.2.6.8 and 6.1.1.4'

loop_
_geom_angle_atom_site_label_1
_geom_angle_site_symmetry_1
_geom_angle_atom_site_label_2
_geom_angle_site_symmetry_2
_geom_angle_atom_site_label_3
_geom_angle_site_symmetry_3
_geom_angle
_geom_angle_publ_flag
O2 . S1 . O3 . 119.56(9) yes
O2 . S1 . N4 . 107.10(8) yes
O3 . S1 . N4 . 106.65(8) yes
O2 . S1 . C16 . 106.70(8) yes
O3 . S1 . C16 . 107.66(9) yes
N4 . S1 . C16 . 108.85(8) yes
S1 . N4 . C5 . 117.82(11) yes
S1 . N4 . C12 . 119.81(11) yes
C5 . N4 . C12 . 114.72(13) yes
N4 . C5 . C6 . 110.90(13) yes
N4 . C5 . H51 . 109.5 no
C6 . C5 . H51 . 108.8 no
N4 . C5 . H52 . 109.5 no
C6 . C5 . H52 . 107.5 no
H51 . C5 . H52 . 110.6 no
C5 . C6 . C7 . 110.33(13) yes
C5 . C6 . C14 . 115.67(15) yes
C7 . C6 . C14 . 110.05(15) yes
C5 . C6 . H61 . 105.6 no
C7 . C6 . H61 . 106.4 no
C14 . C6 . H61 . 108.3 no
C6 . C7 . C8 . 109.12(14) yes
C6 . C7 . C13 . 110.31(14) yes
C8 . C7 . C13 . 111.35(15) yes
C6 . C7 . H71 . 106.5 no
C8 . C7 . H71 . 108.5 no
C13 . C7 . H71 . 111.0 no
C7 . C8 . O9 . 121.24(17) yes
C7 . C8 . C10 . 116.24(16) yes
O9 . C8 . C10 . 122.52(18) yes
C8 . C10 . C11 . 112.80(15) yes
C8 . C10 . H101 . 108.2 no
C11 . C10 . H101 . 112.1 no
C8 . C10 . H102 . 107.3 no
C11 . C10 . H102 . 107.5 no
H101 . C10 . H102 . 108.8 no
C10 . C11 . C12 . 114.16(15) yes
C10 . C11 . H111 . 108.8 no
C12 . C11 . H111 . 109.7 no
C10 . C11 . H112 . 107.5 no
C12 . C11 . H112 . 108.8 no
H111 . C11 . H112 . 107.7 no
C11 . C12 . N4 . 113.47(14) yes
C11 . C12 . C13 . 111.30(15) yes
N4 . C12 . C13 . 105.90(14) yes
C11 . C12 . H121 . 109.4 no
N4 . C12 . H121 . 106.8 no
C13 . C12 . H121 . 109.8 no
C12 . C13 . C7 . 108.37(14) yes
C12 . C13 . H131 . 109.7 no
C7 . C13 . H131 . 109.1 no
C12 . C13 . H132 . 109.3 no
C7 . C13 . H132 . 109.6 no
H131 . C13 . H132 . 110.7 no
C6 . C14 . C15 . 127.98(17) yes
C6 . C14 . H141 . 115.1 no
C15 . C14 . H141 . 116.8 no
C14 . C15 . H152 . 119.7 no
C14 . C15 . H151 . 120.5 no
H152 . C15 . H151 . 119.8 no
S1 . C16 . C17 . 120.37(14) yes
S1 . C16 . C21 . 118.00(15) yes
C17 . C16 . C21 . 121.62(18) yes
C16 . C17 . C18 . 118.3(2) yes
C16 . C17 . H171 . 121.7 no
C18 . C17 . H171 . 120.0 no
C17 . C18 . C19 . 120.6(2) yes
C17 . C18 . H181 . 119.1 no
C19 . C18 . H181 . 120.3 no
C18 . C19 . C20 . 120.3(2) yes
C18 . C19 . H191 . 119.8 no
C20 . C19 . H191 . 119.9 no
C19 . C20 . C21 . 120.3(2) yes
C19 . C20 . H201 . 121.1 no
C21 . C20 . H201 . 118.6 no
C16 . C21 . C20 . 118.9(2) yes
C16 . C21 . H211 . 120.6 no
C20 . C21 . H211 . 120.5 no

loop_
_geom_bond_atom_site_label_1
_geom_bond_site_symmetry_1
_geom_bond_atom_site_label_2
_geom_bond_site_symmetry_2
_geom_bond_distance
_geom_bond_publ_flag
S1 . O2 . 1.4318(13) yes
S1 . O3 . 1.4304(14) yes
S1 . N4 . 1.6244(14) yes
S1 . C16 . 1.7733(18) yes
N4 . C5 . 1.474(2) yes
N4 . C12 . 1.486(2) yes
C5 . C6 . 1.532(2) yes
C5 . H51 . 0.987 no
C5 . H52 . 0.963 no
C6 . C7 . 1.559(2) yes
C6 . C14 . 1.504(2) yes
C6 . H61 . 0.995 no
C7 . C8 . 1.520(3) yes
C7 . C13 . 1.525(2) yes
C7 . H71 . 0.981 no
C8 . O9 . 1.212(2) yes
C8 . C10 . 1.506(3) yes
C10 . C11 . 1.540(3) yes
C10 . H101 . 0.993 no
C10 . H102 . 0.982 no
C11 . C12 . 1.554(3) yes
C11 . H111 . 0.972 no
C11 . H112 . 0.953 no
C12 . C13 . 1.529(2) yes
C12 . H121 . 0.962 no
C13 . H131 . 0.972 no
C13 . H132 . 0.972 no
C14 . C15 . 1.316(3) yes
C14 . H141 . 0.942 no
C15 . H152 . 0.939 no
C15 . H151 . 0.940 no
C16 . C17 . 1.380(3) yes
C16 . C21 . 1.388(3) yes
C17 . C18 . 1.391(3) yes
C17 . H171 . 0.927 no
C18 . C19 . 1.379(4) yes
C18 . H181 . 0.914 no
C19 . C20 . 1.372(4) yes
C19 . H191 . 0.922 no
C20 . C21 . 1.384(3) yes
C20 . H201 . 0.971 no
C21 . H211 . 0.963 no

loop_
_geom_hbond_atom_site_label_D
_geom_hbond_site_symmetry_D
_geom_hbond_atom_site_label_H
_geom_hbond_site_symmetry_H
_geom_hbond_atom_site_label_A
_geom_hbond_site_symmetry_A
_geom_hbond_angle_DHA
_geom_hbond_distance_DH
_geom_hbond_distance_HA
_geom_hbond_distance_DA
_geom_hbond_publ_flag
C12 . H121 . O3 4_646 130.80(5) 0.962 2.559 3.270(3) yes
C17 . H171 . O9 4_556 148.53(6) 0.927 2.539 3.365(3) yes
